data_7204637
loop_
_publ_author_name
'Zou, Lei'
'Xu, Wei'
'Jia, Chunyang'
'Zhang, Deqing'
'Wang, Quanrui'
'Zhu, Daoben'

_publ_section_title
;
 Cation radical salts of ethylenedisulfanyl-bridged dimeric
 ethylenedithiotetrathiafulvalene with
 2,3,5,6-tetrafluoro-7,7,8,8-tetracyanoquinodimethane (TCNQF4), PF6?,
 AsF6?and BF4?: synthesis, structure and conducting properties
;
_journal_issue 7
_journal_name_full 'Journal of Materials Chemistry'
_journal_page_first 1646
_journal_paper_doi 10.1039/b303102k
_journal_volume 13
_journal_year 2003
_chemical_formula_sum 'C18.5 H15 Cl F6 P S14'
_chemical_formula_weight 866.58
_chemical_name_systematic
;
?
;
_space_group_IT_number 2
_symmetry_cell_setting triclinic
_symmetry_space_group_name_Hall '-P 1'
_symmetry_space_group_name_H-M 'P -1'
_atom_sites_solution_hydrogens geom
_atom_sites_solution_primary direct
_atom_sites_solution_secondary difmap
_audit_creation_method SHELXL-97
_cell_angle_alpha 97.76(3)
_cell_angle_beta 96.96(3)
_cell_angle_gamma 101.04(3)
_cell_formula_units_Z 2
_cell_length_a 7.6200(15)
_cell_length_b 13.024(3)
_cell_length_c 15.709(3)
_cell_measurement_temperature 123(2)
_cell_volume 1498.7(6)
_computing_cell_refinement 'RAPID AUTO (Riogaku, 2001)'
_computing_data_collection 'RAPID AUTO (Riogaku, 2001)'
_computing_data_reduction 'RAPID AUTO (Riogaku, 2001)'
_computing_molecular_graphics 'SHELXTL (Siemens, 1994)'
_computing_publication_material 'SHELXTL (Siemens, 1994)'
_computing_structure_refinement 'SHELXL-97 (Sheldrick, 1997)'
_computing_structure_solution 'SHELXS-97 (Sheldrick, 1990)'
_diffrn_ambient_temperature 123(2)
_diffrn_measured_fraction_theta_full 0.981
_diffrn_measured_fraction_theta_max 0.981
_diffrn_measurement_device_type 'Rigaku R-AXIS RAPID IP'
_diffrn_measurement_method Oscillation
_diffrn_radiation_monochromator graphite
_diffrn_radiation_source 'rotating anode'
_diffrn_radiation_type MoK\a
_diffrn_radiation_wavelength 0.71073
_diffrn_reflns_av_R_equivalents 0.0514
_diffrn_reflns_av_sigmaI/netI 0.1016
_diffrn_reflns_limit_h_max 9
_diffrn_reflns_limit_h_min -9
_diffrn_reflns_limit_k_max 16
_diffrn_reflns_limit_k_min -16
_diffrn_reflns_limit_l_max 20
_diffrn_reflns_limit_l_min -20
_diffrn_reflns_number 10527
_diffrn_reflns_theta_full 27.36
_diffrn_reflns_theta_max 27.36
_diffrn_reflns_theta_min 1.32
_exptl_absorpt_coefficient_mu 1.210
_exptl_absorpt_correction_T_max 1.1792
_exptl_absorpt_correction_T_min 0.8054
_exptl_absorpt_correction_type T.Higashi
_exptl_crystal_colour black
_exptl_crystal_density_diffrn 1.918
_exptl_crystal_density_method 'not measured'
_exptl_crystal_description plate
_exptl_crystal_F_000 870
_exptl_crystal_size_max 0.5
_exptl_crystal_size_mid 0.3
_exptl_crystal_size_min 0.03
_refine_diff_density_max 0.525
_refine_diff_density_min -0.567
_refine_diff_density_rms 0.126
_refine_ls_extinction_method none
_refine_ls_goodness_of_fit_ref 0.955
_refine_ls_hydrogen_treatment mixed
_refine_ls_matrix_type full
_refine_ls_number_parameters 370
_refine_ls_number_reflns 6655
_refine_ls_number_restraints 0
_refine_ls_restrained_S_all 0.955
_refine_ls_R_factor_all 0.0779
_refine_ls_R_factor_gt 0.0427
_refine_ls_shift/su_max 0.000
_refine_ls_shift/su_mean 0.000
_refine_ls_structure_factor_coef Fsqd
_refine_ls_weighting_details 'calc w=1/[\s^2^(Fo^2^)+(0.0500P)^2^+0.0000P] where P=(Fo^2^+2Fc^2^)/3'
_refine_ls_weighting_scheme calc
_refine_ls_wR_factor_gt 0.0897
_refine_ls_wR_factor_ref 0.1145
_reflns_number_gt 4169
_reflns_number_total 6655
_reflns_threshold_expression >2sigma(I)
_cod_data_source_file b303102k.txt
_cod_data_source_block 1-PF6
_cod_original_cell_volume 1498.7(5)
_cod_original_sg_symbol_H-M P-1
_cod_original_formula_sum 'C18.50 H15 Cl F6 P S14'
_cod_database_code 7204637

loop_
_symmetry_equiv_pos_as_xyz
'x, y, z'
'-x, -y, -z'

loop_
_atom_site_label
_atom_site_type_symbol
_atom_site_fract_x
_atom_site_fract_y
_atom_site_fract_z
_atom_site_U_iso_or_equiv
_atom_site_adp_type
_atom_site_occupancy
_atom_site_symmetry_multiplicity
_atom_site_calc_flag
_atom_site_refinement_flags
_atom_site_disorder_assembly
_atom_site_disorder_group
P1 P 0.18711(16) 0.29656(10) 0.99750(7) 0.0226(3) Uani 1 1 d . . .
S1 S -0.25241(16) 0.26293(9) 0.24467(7) 0.0250(3) Uani 1 1 d . . .
S2 S -0.07726(15) 0.53297(9) 0.25813(7) 0.0213(3) Uani 1 1 d . . .
S3 S -0.31385(15) 0.32349(8) 0.42701(7) 0.0198(2) Uani 1 1 d . . .
S4 S -0.17220(15) 0.55100(8) 0.43316(7) 0.0184(2) Uani 1 1 d . . .
S5 S -0.26641(15) 0.59912(8) 0.62714(7) 0.0193(2) Uani 1 1 d . . .
S6 S -0.41247(15) 0.37218(8) 0.62124(7) 0.0187(2) Uani 1 1 d . . .
S7 S -0.50968(15) 0.40420(9) 0.80225(7) 0.0207(3) Uani 1 1 d . . .
S8 S -0.46276(15) 0.14981(9) 0.73777(7) 0.0216(3) Uani 1 1 d . . .
S9 S 0.06469(14) 0.20096(8) 0.65190(6) 0.0166(2) Uani 1 1 d . . .
S10 S -0.31381(14) 0.10667(9) 0.57652(6) 0.0177(2) Uani 1 1 d . . .
S11 S 0.18430(14) 0.15518(8) 0.46271(6) 0.0185(2) Uani 1 1 d . . .
S12 S -0.19243(14) 0.05444(9) 0.38929(6) 0.0185(2) Uani 1 1 d . . .
S13 S 0.32611(16) 0.13668(10) 0.29784(7) 0.0268(3) Uani 1 1 d . . .
S14 S -0.12036(16) 0.00200(9) 0.21030(7) 0.0234(3) Uani 1 1 d . . .
F1 F 0.1277(5) 0.3103(3) 0.90074(19) 0.0785(13) Uani 1 1 d . . .
F2 F 0.2438(5) 0.2819(3) 1.09536(18) 0.0646(11) Uani 1 1 d . . .
F3 F 0.1600(6) 0.1732(3) 0.9679(2) 0.0796(12) Uani 1 1 d . . .
F4 F 0.2064(5) 0.4181(2) 1.0292(2) 0.0628(10) Uani 1 1 d . . .
F5 F -0.0180(4) 0.2750(3) 1.0118(2) 0.0688(11) Uani 1 1 d . . .
F6 F 0.3903(4) 0.3167(3) 0.9846(2) 0.0656(11) Uani 1 1 d . . .
C1 C -0.1153(7) 0.4310(4) 0.1633(3) 0.0297(11) Uani 1 1 d . . .
H1A H -0.1303 0.4638 0.1117 0.036 Uiso 1 1 calc R . .
H1B H -0.0085 0.4009 0.1622 0.036 Uiso 1 1 calc R . .
C2 C -0.2775(6) 0.3422(4) 0.1589(3) 0.0280(11) Uani 1 1 d . . .
H2A H -0.2962 0.2965 0.1030 0.034 Uiso 1 1 calc R . .
H2B H -0.3840 0.3720 0.1630 0.034 Uiso 1 1 calc R . .
C3 C -0.2337(5) 0.3617(3) 0.3343(3) 0.0171(9) Uani 1 1 d . . .
C4 C -0.1660(5) 0.4662(3) 0.3374(3) 0.0175(9) Uani 1 1 d . . .
C5 C -0.2670(5) 0.4499(3) 0.4865(3) 0.0162(9) Uani 1 1 d . . .
C6 C -0.3080(5) 0.4713(3) 0.5688(3) 0.0155(9) Uani 1 1 d . . .
C7 C -0.4166(5) 0.4583(3) 0.7174(2) 0.0187(10) Uani 1 1 d . . .
C8 C -0.3489(6) 0.5611(3) 0.7186(3) 0.0215(10) Uani 1 1 d . . .
H8A H -0.3461 0.6109 0.7674 0.026 Uiso 1 1 calc R . .
C9 C -0.3244(6) 0.3465(3) 0.8469(3) 0.0202(10) Uani 1 1 d . . .
H9A H -0.2250 0.3609 0.8140 0.024 Uiso 1 1 calc R . .
H9B H -0.2815 0.3805 0.9066 0.024 Uiso 1 1 calc R . .
C10 C -0.3799(6) 0.2269(3) 0.8443(3) 0.0204(10) Uani 1 1 d . . .
H10A H -0.4733 0.2135 0.8807 0.024 Uiso 1 1 calc R . .
H10B H -0.2764 0.2020 0.8696 0.024 Uiso 1 1 calc R . .
C11 C -0.0949(6) 0.1982(3) 0.7221(3) 0.0180(9) Uani 1 1 d . . .
H11A H -0.0615 0.2241 0.7811 0.022 Uiso 1 1 calc R . .
C12 C -0.2686(6) 0.1572(3) 0.6878(2) 0.0165(9) Uani 1 1 d . . .
C13 C -0.0892(5) 0.1378(3) 0.5602(2) 0.0143(9) Uani 1 1 d . . .
C14 C -0.0378(5) 0.1170(3) 0.4804(2) 0.0145(9) Uani 1 1 d . . .
C15 C 0.1390(6) 0.1091(3) 0.3508(3) 0.0168(9) Uani 1 1 d . . .
C16 C -0.0344(6) 0.0607(3) 0.3170(3) 0.0181(9) Uani 1 1 d . . .
C17 C 0.2415(6) 0.0645(4) 0.1896(3) 0.0296(11) Uani 1 1 d . . .
H17A H 0.3206 0.0919 0.1502 0.035 Uiso 1 1 calc R . .
H17B H 0.2468 -0.0094 0.1893 0.035 Uiso 1 1 calc R . .
C18 C 0.0505(7) 0.0707(4) 0.1558(3) 0.0316(12) Uani 1 1 d . . .
H18A H 0.0243 0.0414 0.0944 0.038 Uiso 1 1 calc R . .
H18B H 0.0426 0.1447 0.1615 0.038 Uiso 1 1 calc R . .
Cl1 Cl -0.3249(2) 0.07493(11) 1.01445(9) 0.0491(4) Uani 1 1 d . . .
C19 C -0.5535(13) 0.0325(8) 0.9575(7) 0.036(2) Uani 0.50 1 d P . .

loop_
_atom_site_aniso_label
_atom_site_aniso_U_11
_atom_site_aniso_U_22
_atom_site_aniso_U_33
_atom_site_aniso_U_23
_atom_site_aniso_U_13
_atom_site_aniso_U_12
P1 0.0263(7) 0.0237(7) 0.0152(5) -0.0021(5) 0.0052(5) 0.0011(5)
S1 0.0368(7) 0.0164(6) 0.0218(6) -0.0012(5) 0.0102(5) 0.0048(5)
S2 0.0256(6) 0.0183(6) 0.0195(5) 0.0025(5) 0.0065(5) 0.0019(5)
S3 0.0258(6) 0.0150(5) 0.0182(5) 0.0013(4) 0.0058(5) 0.0029(5)
S4 0.0217(6) 0.0154(6) 0.0168(5) 0.0005(4) 0.0021(4) 0.0030(5)
S5 0.0237(6) 0.0147(6) 0.0181(5) 0.0004(4) 0.0018(4) 0.0028(5)
S6 0.0237(6) 0.0155(6) 0.0164(5) 0.0009(4) 0.0028(4) 0.0044(5)
S7 0.0209(6) 0.0246(6) 0.0195(5) 0.0038(5) 0.0076(5) 0.0091(5)
S8 0.0195(6) 0.0212(6) 0.0223(6) -0.0024(5) 0.0082(5) 0.0010(5)
S9 0.0159(5) 0.0165(6) 0.0149(5) -0.0013(4) 0.0024(4) 0.0003(4)
S10 0.0147(5) 0.0209(6) 0.0157(5) -0.0014(4) 0.0019(4) 0.0025(5)
S11 0.0183(6) 0.0182(6) 0.0162(5) -0.0018(4) 0.0041(4) -0.0005(5)
S12 0.0175(6) 0.0219(6) 0.0140(5) -0.0016(4) 0.0025(4) 0.0021(5)
S13 0.0269(7) 0.0262(7) 0.0240(6) -0.0038(5) 0.0127(5) -0.0023(5)
S14 0.0313(7) 0.0231(6) 0.0128(5) -0.0004(5) 0.0031(5) 0.0006(5)
F1 0.084(3) 0.096(3) 0.0297(18) 0.0245(19) -0.0186(17) -0.035(2)
F2 0.083(3) 0.070(3) 0.0256(16) 0.0160(17) -0.0047(16) -0.018(2)
F3 0.124(3) 0.0288(19) 0.078(3) -0.0179(19) 0.008(2) 0.020(2)
F4 0.066(2) 0.0279(18) 0.086(3) -0.0041(18) 0.006(2) 0.0041(17)
F5 0.0295(18) 0.082(3) 0.081(3) -0.008(2) 0.0160(18) -0.0106(18)
F6 0.0329(19) 0.107(3) 0.057(2) -0.004(2) 0.0216(16) 0.015(2)
C1 0.040(3) 0.027(3) 0.022(2) -0.002(2) 0.013(2) 0.005(2)
C2 0.034(3) 0.030(3) 0.019(2) -0.002(2) 0.006(2) 0.005(2)
C3 0.016(2) 0.017(2) 0.016(2) -0.0006(17) 0.0032(17) 0.0021(18)
C4 0.016(2) 0.022(2) 0.015(2) -0.0016(18) 0.0003(17) 0.0092(18)
C5 0.015(2) 0.012(2) 0.020(2) 0.0019(17) 0.0002(17) 0.0015(17)
C6 0.016(2) 0.013(2) 0.015(2) 0.0008(17) -0.0013(16) 0.0022(17)
C7 0.016(2) 0.025(2) 0.014(2) -0.0044(18) 0.0010(17) 0.0095(19)
C8 0.023(2) 0.024(3) 0.017(2) -0.0061(19) 0.0020(18) 0.010(2)
C9 0.022(2) 0.019(2) 0.019(2) -0.0013(18) 0.0004(18) 0.0061(19)
C10 0.028(3) 0.019(2) 0.017(2) 0.0042(18) 0.0107(19) 0.006(2)
C11 0.025(2) 0.016(2) 0.0108(19) -0.0008(17) 0.0015(18) 0.0032(19)
C12 0.025(2) 0.014(2) 0.0119(19) 0.0017(17) 0.0089(18) 0.0047(19)
C13 0.015(2) 0.010(2) 0.016(2) -0.0003(16) 0.0018(17) 0.0002(17)
C14 0.017(2) 0.011(2) 0.015(2) -0.0003(16) 0.0009(17) 0.0023(17)
C15 0.020(2) 0.014(2) 0.016(2) -0.0005(17) 0.0080(18) 0.0015(18)
C16 0.024(2) 0.016(2) 0.018(2) 0.0056(18) 0.0085(18) 0.0060(19)
C17 0.041(3) 0.029(3) 0.022(2) 0.004(2) 0.018(2) 0.008(2)
C18 0.044(3) 0.033(3) 0.020(2) 0.006(2) 0.010(2) 0.007(2)
Cl1 0.0621(10) 0.0428(9) 0.0381(7) 0.0073(6) -0.0074(7) 0.0096(7)
C19 0.032(6) 0.025(6) 0.048(6) 0.015(5) 0.005(5) -0.005(4)

loop_
_atom_type_symbol
_atom_type_description
_atom_type_scat_dispersion_real
_atom_type_scat_dispersion_imag
_atom_type_scat_source
C C 0.0033 0.0016 'International Tables Vol C Tables 4.2.6.8 and 6.1.1.4'
H H 0.0000 0.0000 'International Tables Vol C Tables 4.2.6.8 and 6.1.1.4'
F F 0.0171 0.0103 'International Tables Vol C Tables 4.2.6.8 and 6.1.1.4'
P P 0.1023 0.0942 'International Tables Vol C Tables 4.2.6.8 and 6.1.1.4'
S S 0.1246 0.1234 'International Tables Vol C Tables 4.2.6.8 and 6.1.1.4'
Cl Cl 0.1484 0.1585 'International Tables Vol C Tables 4.2.6.8 and 6.1.1.4'

loop_
_geom_angle_atom_site_label_1
_geom_angle_atom_site_label_2
_geom_angle_atom_site_label_3
_geom_angle
_geom_angle_site_symmetry_1
_geom_angle_site_symmetry_3
_geom_angle_publ_flag
F6 P1 F4 90.0(2) . . ?
F6 P1 F1 91.0(2) . . ?
F4 P1 F1 90.9(2) . . ?
F6 P1 F3 92.5(2) . . ?
F4 P1 F3 177.3(2) . . ?
F1 P1 F3 90.1(2) . . ?
F6 P1 F5 179.0(2) . . ?
F4 P1 F5 90.44(19) . . ?
F1 P1 F5 89.8(2) . . ?
F3 P1 F5 87.1(2) . . ?
F6 P1 F2 89.9(2) . . ?
F4 P1 F2 89.26(19) . . ?
F1 P1 F2 179.1(2) . . ?
F3 P1 F2 89.7(2) . . ?
F5 P1 F2 89.2(2) . . ?
C3 S1 C2 98.8(2) . . ?
C4 S2 C1 103.8(2) . . ?
C5 S3 C3 95.6(2) . . ?
C5 S4 C4 94.9(2) . . ?
C8 S5 C6 95.3(2) . . ?
C6 S6 C7 95.1(2) . . ?
C7 S7 C9 100.5(2) . . ?
C12 S8 C10 103.5(2) . . ?
C11 S9 C13 95.16(19) . . ?
C13 S10 C12 94.85(19) . . ?
C14 S11 C15 95.23(19) . . ?
C14 S12 C16 95.3(2) . . ?
C15 S13 C17 102.2(2) . . ?
C16 S14 C18 99.4(2) . . ?
C2 C1 S2 114.8(3) . . ?
C1 C2 S1 112.9(3) . . ?
C4 C3 S3 116.9(3) . . ?
C4 C3 S1 125.6(3) . . ?
S3 C3 S1 117.5(2) . . ?
C3 C4 S2 129.8(3) . . ?
C3 C4 S4 117.0(3) . . ?
S2 C4 S4 113.2(2) . . ?
C6 C5 S3 123.0(3) . . ?
C6 C5 S4 121.4(3) . . ?
S3 C5 S4 115.5(2) . . ?
C5 C6 S5 122.8(3) . . ?
C5 C6 S6 122.1(3) . . ?
S5 C6 S6 115.0(2) . . ?
C8 C7 S7 125.3(3) . . ?
C8 C7 S6 116.2(3) . . ?
S7 C7 S6 118.5(3) . . ?
C7 C8 S5 118.3(3) . . ?
C10 C9 S7 112.9(3) . . ?
C9 C10 S8 115.4(3) . . ?
C12 C11 S9 117.4(3) . . ?
C11 C12 S10 117.1(3) . . ?
C11 C12 S8 129.3(3) . . ?
S10 C12 S8 113.6(2) . . ?
C14 C13 S9 122.3(3) . . ?
C14 C13 S10 122.3(3) . . ?
S9 C13 S10 115.4(2) . . ?
C13 C14 S12 121.9(3) . . ?
C13 C14 S11 122.4(3) . . ?
S12 C14 S11 115.7(2) . . ?
C16 C15 S13 129.2(3) . . ?
C16 C15 S11 117.0(3) . . ?
S13 C15 S11 113.8(2) . . ?
C15 C16 S14 128.1(3) . . ?
C15 C16 S12 116.7(3) . . ?
S14 C16 S12 115.2(2) . . ?
C18 C17 S13 114.3(3) . . ?
C17 C18 S14 114.6(3) . . ?
C19 Cl1 C19 64.7(6) 2_457 . ?
Cl1 C19 Cl1 115.3(6) 2_457 . ?
Cl1 C19 C19 61.2(5) 2_457 2_457 ?
Cl1 C19 C19 54.1(5) . 2_457 ?

loop_
_geom_bond_atom_site_label_1
_geom_bond_atom_site_label_2
_geom_bond_distance
_geom_bond_site_symmetry_2
_geom_bond_publ_flag
P1 F6 1.563(3) . ?
P1 F4 1.567(3) . ?
P1 F1 1.576(3) . ?
P1 F3 1.578(3) . ?
P1 F5 1.583(3) . ?
P1 F2 1.592(3) . ?
S1 C3 1.746(4) . ?
S1 C2 1.819(5) . ?
S2 C4 1.742(5) . ?
S2 C1 1.812(4) . ?
S3 C5 1.730(4) . ?
S3 C3 1.743(4) . ?
S4 C5 1.743(4) . ?
S4 C4 1.753(4) . ?
S5 C8 1.731(5) . ?
S5 C6 1.740(4) . ?
S6 C6 1.742(4) . ?
S6 C7 1.763(4) . ?
S7 C7 1.751(5) . ?
S7 C9 1.833(4) . ?
S8 C12 1.750(4) . ?
S8 C10 1.804(4) . ?
S9 C11 1.736(4) . ?
S9 C13 1.740(4) . ?
S10 C13 1.740(4) . ?
S10 C12 1.750(4) . ?
S11 C14 1.737(4) . ?
S11 C15 1.749(4) . ?
S12 C14 1.734(4) . ?
S12 C16 1.751(4) . ?
S13 C15 1.739(4) . ?
S13 C17 1.806(4) . ?
S14 C16 1.737(4) . ?
S14 C18 1.805(5) . ?
C1 C2 1.510(6) . ?
C3 C4 1.352(6) . ?
C5 C6 1.371(5) . ?
C7 C8 1.336(6) . ?
C9 C10 1.528(6) . ?
C11 C12 1.344(6) . ?
C13 C14 1.367(5) . ?
C15 C16 1.358(6) . ?
C17 C18 1.509(6) . ?
Cl1 C19 1.667(10) 2_457 ?
Cl1 C19 1.805(10) . ?
C19 Cl1 1.667(10) 2_457 ?
C19 C19 1.86(2) 2_457 ?
